data_7109109
loop_
_publ_author_name
'Ina S. Dubinsky-Davidchik'
'Israel Goldberg'
'Arkadi Vigalok'
'Andrei N. Vedernikov'

_publ_section_title
;
 Unprecedented 1,3-migration of the aryl ligand in metallacyclic aryl
 alpha-naphthyl Pt(IV) difluorides to produce beta-arylnaphthyl Pt(II)
 complexes
;
_journal_name_full Chem.Commun.
_journal_page_first 3446
_journal_paper_doi 10.1039/c3cc41079j
_journal_volume 49
_journal_year 2013
_chemical_formula_moiety 'C30 H34 F4 N P Pt, 1.7(C2 H3 N), 0.79(C H3 O)'
_chemical_formula_sum 'C34.19 H41.46 F4 N2.7 O0.79 P Pt'
_chemical_formula_weight 804.86
_chemical_name_systematic
;
?
;
_space_group_IT_number 2
_symmetry_cell_setting triclinic
_symmetry_space_group_name_Hall '-P 1'
_symmetry_space_group_name_H-M 'P -1'
_atom_sites_solution_hydrogens geom
_atom_sites_solution_primary direct
_atom_sites_solution_secondary difmap
_audit_creation_method SHELXL-97
_cell_angle_alpha 75.0835(16)
_cell_angle_beta 79.7841(18)
_cell_angle_gamma 86.3353(11)
_cell_formula_units_Z 2
_cell_length_a 10.1311(3)
_cell_length_b 11.4959(4)
_cell_length_c 15.7724(5)
_cell_measurement_reflns_used 6408
_cell_measurement_temperature 110(2)
_cell_measurement_theta_max 27.91
_cell_measurement_theta_min 1.83
_cell_volume 1746.59(10)
_computing_cell_refinement Denzo
_computing_data_collection 'Collect, Nonius B.V.'
_computing_data_reduction 'Denzo & Scalepack'
_computing_structure_refinement 'SHELXL-97 (Sheldrick, 1997)'
_computing_structure_solution SIR-97
_diffrn_ambient_temperature 110(2)
_diffrn_detector_area_resol_mean 12.8
_diffrn_measured_fraction_theta_full 0.983
_diffrn_measured_fraction_theta_max 0.983
_diffrn_measurement_device_type 'Nonius KappaCCD'
_diffrn_measurement_method '1 deg. \f and \w scans'
_diffrn_radiation_monochromator graphite
_diffrn_radiation_source 'fine-focus sealed tube'
_diffrn_radiation_type MoK\a
_diffrn_radiation_wavelength 0.71073
_diffrn_reflns_av_R_equivalents 0.0540
_diffrn_reflns_av_sigmaI/netI 0.0734
_diffrn_reflns_limit_h_max 13
_diffrn_reflns_limit_h_min 0
_diffrn_reflns_limit_k_max 15
_diffrn_reflns_limit_k_min -14
_diffrn_reflns_limit_l_max 20
_diffrn_reflns_limit_l_min -19
_diffrn_reflns_number 19408
_diffrn_reflns_theta_full 27.91
_diffrn_reflns_theta_max 27.91
_diffrn_reflns_theta_min 1.83
_diffrn_standards_number 0
_exptl_absorpt_coefficient_mu 4.112
_exptl_absorpt_correction_T_max 0.4935
_exptl_absorpt_correction_T_min 0.4262
_exptl_absorpt_correction_type multi-scan
_exptl_absorpt_process_details 'Blessing, 1995'
_exptl_crystal_colour colorless
_exptl_crystal_density_diffrn 1.530
_exptl_crystal_density_method 'not measured'
_exptl_crystal_description prism
_exptl_crystal_F_000 801.9
_exptl_crystal_size_max 0.25
_exptl_crystal_size_mid 0.25
_exptl_crystal_size_min 0.20
_refine_diff_density_max 2.603
_refine_diff_density_min -1.817
_refine_diff_density_rms 0.186
_refine_ls_extinction_method none
_refine_ls_goodness_of_fit_ref 1.037
_refine_ls_hydrogen_treatment constr
_refine_ls_matrix_type full
_refine_ls_number_parameters 393
_refine_ls_number_reflns 8240
_refine_ls_number_restraints 0
_refine_ls_restrained_S_all 1.037
_refine_ls_R_factor_all 0.0751
_refine_ls_R_factor_gt 0.0524
_refine_ls_shift/su_max 0.024
_refine_ls_shift/su_mean 0.000
_refine_ls_structure_factor_coef Fsqd
_refine_ls_weighting_details 'calc w=1/[\s^2^(Fo^2^)+(0.0678P)^2^+4.0376P] where P=(Fo^2^+2Fc^2^)/3'
_refine_ls_weighting_scheme calc
_refine_ls_wR_factor_gt 0.1187
_refine_ls_wR_factor_ref 0.1301
_reflns_number_gt 6508
_reflns_number_total 8240
_reflns_threshold_expression >2sigma(I)
_cod_data_source_file c3cc41079j.txt
_cod_data_source_block ar80
_cod_original_formula_sum 'C34.19 H41.46 F4 N2.70 O0.79 P Pt'
_cod_database_code 7109109

loop_
_symmetry_equiv_pos_as_xyz
'x, y, z'
'-x, -y, -z'

loop_
_atom_site_label
_atom_site_type_symbol
_atom_site_fract_x
_atom_site_fract_y
_atom_site_fract_z
_atom_site_U_iso_or_equiv
_atom_site_adp_type
_atom_site_occupancy
_atom_site_symmetry_multiplicity
_atom_site_calc_flag
_atom_site_refinement_flags
Pt1 Pt 0.66671(3) 0.70507(2) 0.282991(15) 0.02609(10) Uani 1 1 d .
P2 P 0.70009(16) 0.67448(14) 0.14084(10) 0.0238(3) Uani 1 1 d .
F3 F 0.4792(4) 0.6312(3) 0.3336(2) 0.0323(8) Uani 1 1 d .
F4 F 0.7350(4) 0.5391(3) 0.3444(2) 0.0358(9) Uani 1 1 d .
C5 C 0.7642(7) 0.5164(6) 0.1427(4) 0.0299(14) Uani 1 1 d .
C6 C 0.8019(7) 0.4890(7) 0.0503(5) 0.0349(15) Uani 1 1 d .
H6A H 0.8401 0.4073 0.0572 0.052 Uiso 1 1 calc R
H6B H 0.8680 0.5469 0.0124 0.052 Uiso 1 1 calc R
H6C H 0.7214 0.4954 0.0228 0.052 Uiso 1 1 calc R
C7 C 0.8959(7) 0.4962(6) 0.1822(5) 0.0339(15) Uani 1 1 d .
H7A H 0.8810 0.5184 0.2392 0.051 Uiso 1 1 calc R
H7B H 0.9664 0.5461 0.1408 0.051 Uiso 1 1 calc R
H7C H 0.9235 0.4112 0.1916 0.051 Uiso 1 1 calc R
C8 C 0.6582(7) 0.4280(6) 0.2018(4) 0.0342(15) Uani 1 1 d .
H8A H 0.6927 0.3454 0.2068 0.051 Uiso 1 1 calc R
H8B H 0.5764 0.4389 0.1752 0.051 Uiso 1 1 calc R
H8C H 0.6378 0.4434 0.2611 0.051 Uiso 1 1 calc R
C9 C 0.5453(7) 0.7131(6) 0.0840(4) 0.0305(14) Uani 1 1 d .
C10 C 0.4194(7) 0.6850(7) 0.1560(5) 0.0344(15) Uani 1 1 d .
H10A H 0.3392 0.6985 0.1277 0.052 Uiso 1 1 calc R
H10B H 0.4153 0.7377 0.1964 0.052 Uiso 1 1 calc R
H10C H 0.4236 0.6007 0.1898 0.052 Uiso 1 1 calc R
C11 C 0.5317(7) 0.6417(6) 0.0162(4) 0.0328(15) Uani 1 1 d .
H11A H 0.5208 0.5562 0.0466 0.049 Uiso 1 1 calc R
H11B H 0.6125 0.6516 -0.0294 0.049 Uiso 1 1 calc R
H11C H 0.4532 0.6716 -0.0120 0.049 Uiso 1 1 calc R
C12 C 0.5443(7) 0.8492(6) 0.0383(4) 0.0319(15) Uani 1 1 d .
H12A H 0.6268 0.8692 -0.0051 0.048 Uiso 1 1 calc R
H12B H 0.5389 0.8953 0.0831 0.048 Uiso 1 1 calc R
H12C H 0.4665 0.8694 0.0077 0.048 Uiso 1 1 calc R
N13 N 0.6391(5) 0.7355(5) 0.4136(3) 0.0267(11) Uani 1 1 d .
C14 C 0.6040(7) 0.6399(7) 0.4809(4) 0.0346(15) Uani 1 1 d .
H14 H 0.5978 0.5638 0.4688 0.042 Uiso 1 1 calc R
C15 C 0.5762(8) 0.6492(7) 0.5689(4) 0.0376(16) Uani 1 1 d .
H15 H 0.5503 0.5806 0.6163 0.045 Uiso 1 1 calc R
C16 C 0.5869(9) 0.7599(7) 0.5858(5) 0.047(2) Uani 1 1 d .
H16 H 0.5679 0.7686 0.6450 0.056 Uiso 1 1 calc R
C17 C 0.6252(9) 0.8570(7) 0.5164(5) 0.0416(18) Uani 1 1 d .
H17 H 0.6328 0.9336 0.5273 0.050 Uiso 1 1 calc R
C18 C 0.6529(8) 0.8433(6) 0.4300(4) 0.0341(15) Uani 1 1 d .
H18 H 0.6818 0.9104 0.3820 0.041 Uiso 1 1 calc R
C19 C 0.5890(6) 0.8735(5) 0.2431(4) 0.0235(12) Uani 1 1 d .
C20 C 0.4559(6) 0.8916(6) 0.2820(4) 0.0278(13) Uani 1 1 d .
H20 H 0.4048 0.8259 0.3198 0.033 Uiso 1 1 calc R
C21 C 0.4003(6) 1.0072(6) 0.2641(4) 0.0290(14) Uani 1 1 d .
C22 C 0.4675(7) 1.1075(6) 0.2116(4) 0.0288(14) Uani 1 1 d .
H22 H 0.4273 1.1857 0.2003 0.035 Uiso 1 1 calc R
C23 C 0.5974(7) 1.0847(6) 0.1770(4) 0.0267(13) Uani 1 1 d .
C24 C 0.6604(7) 0.9742(6) 0.1901(4) 0.0260(13) Uani 1 1 d .
H24 H 0.7513 0.9660 0.1637 0.031 Uiso 1 1 calc R
F25 F 0.2714(4) 1.0221(4) 0.3037(3) 0.0439(10) Uani 1 1 d .
F26 F 0.6708(4) 1.1817(3) 0.1244(2) 0.0344(9) Uani 1 1 d .
C27 C 0.8549(6) 0.7653(6) 0.2444(4) 0.0254(13) Uani 1 1 d .
C28 C 0.9292(7) 0.7821(6) 0.3059(4) 0.0327(15) Uani 1 1 d .
H28 H 0.8920 0.7606 0.3674 0.039 Uiso 1 1 calc R
C29 C 1.0567(7) 0.8298(6) 0.2795(5) 0.0374(16) Uani 1 1 d .
H29 H 1.1050 0.8401 0.3234 0.045 Uiso 1 1 calc R
C30 C 1.1142(7) 0.8621(6) 0.1921(5) 0.0348(15) Uani 1 1 d .
H30 H 1.2010 0.8959 0.1751 0.042 Uiso 1 1 calc R
C31 C 1.0436(7) 0.8446(6) 0.1276(5) 0.0387(18) Uani 1 1 d .
C32 C 1.1030(7) 0.8699(6) 0.0353(5) 0.0369(16) Uani 1 1 d .
H32 H 1.1913 0.9003 0.0172 0.044 Uiso 1 1 calc R
C33 C 1.0343(7) 0.8509(6) -0.0268(5) 0.0365(16) Uani 1 1 d .
H33 H 1.0739 0.8733 -0.0879 0.044 Uiso 1 1 calc R
C34 C 0.9062(7) 0.7988(6) -0.0031(4) 0.0304(14) Uani 1 1 d .
C35 C 0.8477(6) 0.7683(5) 0.0863(4) 0.0256(13) Uani 1 1 d .
C36 C 0.9150(6) 0.7930(5) 0.1525(4) 0.0246(13) Uani 1 1 d .
C37 C 0.8471(8) 0.7805(7) -0.0790(4) 0.0368(16) Uani 1 1 d .
H37A H 0.7638 0.7358 -0.0560 0.055 Uiso 1 1 calc R
H37B H 0.9110 0.7347 -0.1130 0.055 Uiso 1 1 calc R
H37C H 0.8281 0.8589 -0.1178 0.055 Uiso 1 1 calc R
N38 N 0.2615(8) 0.3707(7) 0.2146(5) 0.0530(18) Uani 1 1 d .
C39 C 0.2161(8) 0.4302(8) 0.2594(6) 0.0458(19) Uani 1 1 d .
C40 C 0.1628(10) 0.5087(10) 0.3161(7) 0.070(3) Uani 1 1 d .
H40A H 0.2370 0.5451 0.3319 0.105 Uiso 1 1 calc R
H40B H 0.1083 0.4619 0.3704 0.105 Uiso 1 1 calc R
H40C H 0.1071 0.5722 0.2846 0.105 Uiso 1 1 calc R
N41 N 0.750(2) 0.1306(19) 0.3488(13) 0.130(7) Uiso 0.701(15) 1 d P
C42 C 0.8604(18) 0.1290(15) 0.3424(11) 0.074(5) Uiso 0.701(15) 1 d P
C43 C 0.9910(18) 0.1288(16) 0.3394(11) 0.083(5) Uiso 0.701(15) 1 d P
H43A H 1.0299 0.1962 0.2914 0.124 Uiso 0.701(15) 1 calc PR
H43B H 1.0303 0.0528 0.3284 0.124 Uiso 0.701(15) 1 calc PR
H43C H 1.0102 0.1372 0.3963 0.124 Uiso 0.701(15) 1 calc PR
O44 O 0.2521(13) 0.6761(11) 0.4951(8) 0.105(5) Uiso 0.786(19) 1 d P
C45 C 0.103(3) 0.689(2) 0.5025(16) 0.150(10) Uiso 0.786(19) 1 d P
H45A H 0.0717 0.7578 0.5273 0.225 Uiso 0.786(19) 1 calc PR
H45B H 0.0610 0.6155 0.5417 0.225 Uiso 0.786(19) 1 calc PR
H45C H 0.0782 0.7023 0.4434 0.225 Uiso 0.786(19) 1 calc PR

loop_
_atom_site_aniso_label
_atom_site_aniso_U_11
_atom_site_aniso_U_22
_atom_site_aniso_U_33
_atom_site_aniso_U_23
_atom_site_aniso_U_13
_atom_site_aniso_U_12
Pt1 0.03111(15) 0.02178(14) 0.02518(14) -0.00488(9) -0.00460(9) -0.00350(9)
P2 0.0256(8) 0.0203(8) 0.0264(8) -0.0070(6) -0.0039(6) -0.0030(6)
F3 0.034(2) 0.032(2) 0.0279(19) -0.0038(16) -0.0003(15) -0.0103(17)
F4 0.050(2) 0.0217(19) 0.034(2) -0.0041(16) -0.0086(18) 0.0003(17)
C5 0.031(4) 0.025(3) 0.035(3) -0.009(3) -0.007(3) 0.000(3)
C6 0.035(4) 0.033(4) 0.040(4) -0.017(3) -0.006(3) 0.001(3)
C7 0.036(4) 0.025(3) 0.041(4) -0.009(3) -0.008(3) 0.004(3)
C8 0.044(4) 0.021(3) 0.038(4) -0.008(3) -0.005(3) -0.003(3)
C9 0.030(4) 0.030(4) 0.035(3) -0.014(3) -0.009(3) 0.003(3)
C10 0.026(3) 0.039(4) 0.042(4) -0.016(3) -0.009(3) 0.000(3)
C11 0.034(4) 0.031(4) 0.039(4) -0.016(3) -0.010(3) -0.001(3)
C12 0.041(4) 0.026(3) 0.033(3) -0.007(3) -0.016(3) 0.001(3)
N13 0.030(3) 0.021(3) 0.027(3) -0.002(2) -0.003(2) -0.006(2)
C14 0.039(4) 0.033(4) 0.030(3) -0.005(3) -0.003(3) -0.004(3)
C15 0.048(4) 0.032(4) 0.028(3) 0.002(3) -0.003(3) -0.009(3)
C16 0.067(6) 0.044(5) 0.030(4) -0.006(3) -0.013(4) -0.003(4)
C17 0.065(5) 0.029(4) 0.036(4) -0.014(3) -0.012(3) -0.005(4)
C18 0.047(4) 0.024(3) 0.032(3) -0.008(3) -0.007(3) -0.005(3)
C19 0.027(3) 0.018(3) 0.028(3) -0.008(2) -0.005(2) -0.008(2)
C20 0.031(3) 0.023(3) 0.031(3) -0.011(3) 0.000(3) -0.003(3)
C21 0.023(3) 0.032(4) 0.035(3) -0.015(3) -0.005(3) 0.001(3)
C22 0.036(4) 0.025(3) 0.029(3) -0.009(3) -0.011(3) -0.002(3)
C23 0.032(3) 0.026(3) 0.021(3) -0.003(2) -0.005(2) -0.006(3)
C24 0.028(3) 0.028(3) 0.022(3) -0.007(2) -0.003(2) -0.001(3)
F25 0.030(2) 0.041(2) 0.061(3) -0.021(2) 0.0049(19) 0.0009(18)
F26 0.039(2) 0.0240(19) 0.035(2) -0.0031(16) 0.0006(17) -0.0002(16)
C27 0.029(3) 0.024(3) 0.025(3) -0.007(2) -0.008(2) 0.002(3)
C28 0.034(4) 0.033(4) 0.032(3) -0.005(3) -0.011(3) -0.002(3)
C29 0.038(4) 0.033(4) 0.045(4) -0.009(3) -0.019(3) 0.000(3)
C30 0.031(4) 0.033(4) 0.044(4) -0.010(3) -0.014(3) 0.001(3)
C31 0.034(4) 0.032(4) 0.045(4) 0.011(3) -0.018(3) -0.022(3)
C32 0.028(4) 0.032(4) 0.049(4) -0.012(3) 0.001(3) -0.003(3)
C33 0.037(4) 0.032(4) 0.035(4) -0.004(3) 0.003(3) -0.002(3)
C34 0.035(4) 0.023(3) 0.032(3) -0.008(3) -0.003(3) -0.003(3)
C35 0.028(3) 0.017(3) 0.033(3) -0.008(2) -0.005(3) -0.002(2)
C36 0.025(3) 0.017(3) 0.031(3) -0.007(2) -0.004(2) 0.003(2)
C37 0.042(4) 0.037(4) 0.031(3) -0.010(3) -0.001(3) -0.005(3)
N38 0.062(5) 0.043(4) 0.062(4) -0.020(4) -0.024(4) 0.008(4)
C39 0.044(5) 0.041(4) 0.058(5) -0.017(4) -0.019(4) 0.005(4)
C40 0.060(6) 0.078(7) 0.092(7) -0.055(6) -0.023(5) 0.013(5)

loop_
_atom_type_symbol
_atom_type_description
_atom_type_scat_dispersion_real
_atom_type_scat_dispersion_imag
_atom_type_scat_source
C C 0.0033 0.0016 'International Tables Vol C Tables 4.2.6.8 and 6.1.1.4'
H H 0.0000 0.0000 'International Tables Vol C Tables 4.2.6.8 and 6.1.1.4'
F F 0.0171 0.0103 'International Tables Vol C Tables 4.2.6.8 and 6.1.1.4'
N N 0.0061 0.0033 'International Tables Vol C Tables 4.2.6.8 and 6.1.1.4'
P P 0.1023 0.0942 'International Tables Vol C Tables 4.2.6.8 and 6.1.1.4'
Pt Pt -1.7033 8.3905 'International Tables Vol C Tables 4.2.6.8 and 6.1.1.4'
O O 0.0106 0.0060 'International Tables Vol C Tables 4.2.6.8 and 6.1.1.4'

loop_
_geom_angle_atom_site_label_1
_geom_angle_atom_site_label_2
_geom_angle_atom_site_label_3
_geom_angle
C27 Pt1 C19 91.7(2)
C27 Pt1 F4 91.0(2)
C19 Pt1 F4 170.35(19)
C27 Pt1 F3 174.3(2)
C19 Pt1 F3 92.8(2)
F4 Pt1 F3 84.00(16)
C27 Pt1 N13 96.3(2)
C19 Pt1 N13 86.6(2)
F4 Pt1 N13 83.93(18)
F3 Pt1 N13 80.42(17)
C27 Pt1 P2 82.61(18)
C19 Pt1 P2 93.18(17)
F4 Pt1 P2 96.36(11)
F3 Pt1 P2 100.64(11)
N13 Pt1 P2 178.91(15)
C35 P2 C5 103.7(3)
C35 P2 C9 115.2(3)
C5 P2 C9 111.8(3)
C35 P2 Pt1 101.5(2)
C5 P2 Pt1 110.4(2)
C9 P2 Pt1 113.4(2)
C8 C5 C6 109.8(5)
C8 C5 C7 109.8(6)
C6 C5 C7 105.1(5)
C8 C5 P2 108.5(5)
C6 C5 P2 115.0(5)
C7 C5 P2 108.5(4)
C5 C6 H6A 109.5
C5 C6 H6B 109.5
H6A C6 H6B 109.5
C5 C6 H6C 109.5
H6A C6 H6C 109.5
H6B C6 H6C 109.5
C5 C7 H7A 109.5
C5 C7 H7B 109.5
H7A C7 H7B 109.5
C5 C7 H7C 109.5
H7A C7 H7C 109.5
H7B C7 H7C 109.5
C5 C8 H8A 109.5
C5 C8 H8B 109.5
H8A C8 H8B 109.5
C5 C8 H8C 109.5
H8A C8 H8C 109.5
H8B C8 H8C 109.5
C11 C9 C10 105.7(6)
C11 C9 C12 109.3(5)
C10 C9 C12 108.7(6)
C11 C9 P2 115.7(5)
C10 C9 P2 108.3(4)
C12 C9 P2 108.9(5)
C9 C10 H10A 109.5
C9 C10 H10B 109.5
H10A C10 H10B 109.5
C9 C10 H10C 109.5
H10A C10 H10C 109.5
H10B C10 H10C 109.5
C9 C11 H11A 109.5
C9 C11 H11B 109.5
H11A C11 H11B 109.5
C9 C11 H11C 109.5
H11A C11 H11C 109.5
H11B C11 H11C 109.5
C9 C12 H12A 109.5
C9 C12 H12B 109.5
H12A C12 H12B 109.5
C9 C12 H12C 109.5
H12A C12 H12C 109.5
H12B C12 H12C 109.5
C14 N13 C18 120.0(6)
C14 N13 Pt1 115.8(4)
C18 N13 Pt1 124.2(4)
N13 C14 C15 121.4(7)
N13 C14 H14 119.3
C15 C14 H14 119.3
C16 C15 C14 118.8(6)
C16 C15 H15 120.6
C14 C15 H15 120.6
C17 C16 C15 119.4(7)
C17 C16 H16 120.3
C15 C16 H16 120.3
C16 C17 C18 119.9(7)
C16 C17 H17 120.1
C18 C17 H17 120.1
N13 C18 C17 120.5(6)
N13 C18 H18 119.7
C17 C18 H18 119.7
C24 C19 C20 118.0(6)
C24 C19 Pt1 125.8(5)
C20 C19 Pt1 115.7(4)
C21 C20 C19 118.8(6)
C21 C20 H20 120.6
C19 C20 H20 120.6
F25 C21 C22 118.1(6)
F25 C21 C20 117.4(6)
C22 C21 C20 124.5(6)
C23 C22 C21 114.1(6)
C23 C22 H22 123.0
C21 C22 H22 123.0
C24 C23 C22 125.7(6)
C24 C23 F26 117.3(6)
C22 C23 F26 117.0(6)
C23 C24 C19 118.9(6)
C23 C24 H24 120.5
C19 C24 H24 120.5
C28 C27 C36 118.5(6)
C28 C27 Pt1 120.8(5)
C36 C27 Pt1 120.7(5)
C27 C28 C29 121.3(6)
C27 C28 H28 119.3
C29 C28 H28 119.3
C30 C29 C28 121.5(7)
C30 C29 H29 119.2
C28 C29 H29 119.2
C29 C30 C31 119.1(7)
C29 C30 H30 120.4
C31 C30 H30 120.4
C30 C31 C36 120.8(7)
C30 C31 C32 121.3(6)
C36 C31 C32 117.7(6)
C33 C32 C31 120.9(6)
C33 C32 H32 119.5
C31 C32 H32 119.5
C32 C33 C34 122.0(6)
C32 C33 H33 119.0
C34 C33 H33 119.0
C35 C34 C33 118.7(6)
C35 C34 C37 126.3(6)
C33 C34 C37 115.0(6)
C34 C35 C36 120.4(6)
C34 C35 P2 129.0(5)
C36 C35 P2 109.9(4)
C31 C36 C27 118.6(6)
C31 C36 C35 120.2(6)
C27 C36 C35 121.2(6)
C34 C37 H37A 109.5
C34 C37 H37B 109.5
H37A C37 H37B 109.5
C34 C37 H37C 109.5
H37A C37 H37C 109.5
H37B C37 H37C 109.5
N38 C39 C40 177.8(10)
C39 C40 H40A 109.5
C39 C40 H40B 109.5
H40A C40 H40B 109.5
C39 C40 H40C 109.5
H40A C40 H40C 109.5
H40B C40 H40C 109.5
N41 C42 C43 177(2)
C42 C43 H43A 109.5
C42 C43 H43B 109.5
H43A C43 H43B 109.5
C42 C43 H43C 109.5
H43A C43 H43C 109.5
H43B C43 H43C 109.5
O44 C45 H45A 109.5
O44 C45 H45B 109.5
H45A C45 H45B 109.5
O44 C45 H45C 109.5
H45A C45 H45C 109.5
H45B C45 H45C 109.5

loop_
_geom_bond_atom_site_label_1
_geom_bond_atom_site_label_2
_geom_bond_distance
Pt1 C27 2.006(6)
Pt1 C19 2.029(6)
Pt1 F4 2.043(4)
Pt1 F3 2.071(4)
Pt1 N13 2.144(5)
Pt1 P2 2.3209(16)
P2 C35 1.847(6)
P2 C5 1.885(7)
P2 C9 1.914(7)
C5 C8 1.533(9)
C5 C6 1.547(9)
C5 C7 1.550(10)
C6 H6A 0.9800
C6 H6B 0.9800
C6 H6C 0.9800
C7 H7A 0.9800
C7 H7B 0.9800
C7 H7C 0.9800
C8 H8A 0.9800
C8 H8B 0.9800
C8 H8C 0.9800
C9 C11 1.535(9)
C9 C10 1.539(9)
C9 C12 1.545(9)
C10 H10A 0.9800
C10 H10B 0.9800
C10 H10C 0.9800
C11 H11A 0.9800
C11 H11B 0.9800
C11 H11C 0.9800
C12 H12A 0.9800
C12 H12B 0.9800
C12 H12C 0.9800
N13 C14 1.333(8)
N13 C18 1.350(8)
C14 C15 1.397(10)
C14 H14 0.9500
C15 C16 1.380(11)
C15 H15 0.9500
C16 C17 1.367(10)
C16 H16 0.9500
C17 C18 1.390(10)
C17 H17 0.9500
C18 H18 0.9500
C19 C24 1.399(8)
C19 C20 1.405(9)
C20 C21 1.390(9)
C20 H20 0.9500
C21 F25 1.365(7)
C21 C22 1.373(9)
C22 C23 1.369(9)
C22 H22 0.9500
C23 C24 1.368(9)
C23 F26 1.377(7)
C24 H24 0.9500
C27 C28 1.386(9)
C27 C36 1.432(8)
C28 C29 1.387(10)
C28 H28 0.9500
C29 C30 1.363(10)
C29 H29 0.9500
C30 C31 1.404(10)
C30 H30 0.9500
C31 C36 1.415(9)
C31 C32 1.435(10)
C32 C33 1.366(11)
C32 H32 0.9500
C33 C34 1.413(10)
C33 H33 0.9500
C34 C35 1.392(9)
C34 C37 1.496(9)
C35 C36 1.436(9)
C37 H37A 0.9800
C37 H37B 0.9800
C37 H37C 0.9800
N38 C39 1.127(10)
C39 C40 1.445(12)
C40 H40A 0.9800
C40 H40B 0.9800
C40 H40C 0.9800
N41 C42 1.10(2)
C42 C43 1.32(2)
C43 H43A 0.9800
C43 H43B 0.9800
C43 H43C 0.9800
O44 C45 1.50(3)
C45 H45A 0.9800
C45 H45B 0.9800
C45 H45C 0.9800
